data_4061787
_journal_name_full Organometallics
_journal_paper_doi 10.1021/om0506825
_journal_year 2005
_chemical_formula_sum 'C74 H79 Cl Os P2'
_chemical_formula_weight 1255.96
_space_group_IT_number 2
_symmetry_cell_setting triclinic
_symmetry_space_group_name_Hall '-P 1'
_symmetry_space_group_name_H-M 'P -1'
_cell_angle_alpha 93.0920(10)
_cell_angle_beta 102.2250(10)
_cell_angle_gamma 102.1170(10)
_cell_formula_units_Z 2
_cell_length_a 11.9851(8)
_cell_length_b 15.2813(11)
_cell_length_c 17.9470(13)
_cell_measurement_temperature 100(2)
_cell_volume 3124.2(4)
_diffrn_ambient_temperature 100(2)
_exptl_crystal_density_diffrn 1.335
_cod_depositor_comments
;
The following automatic conversions were performed:
'_symmetry_cell_setting' value 'Triclinic' changed to 'triclinic'
according to '/home/saulius/struct/CIF-dictionaries/cif_core.dic'
dictionary named 'cif_core.dic' version 2.4.1 from 2010-06-29.

Automatic conversion script
Id: cif_fix_enum 1527 2010-12-29 10:47:43Z saulius 
;
_cod_database_code 4061787

loop_
_symmetry_equiv_pos_as_xyz
'x, y, z'
'-x, -y, -z'

loop_
_atom_site_label
_atom_site_type_symbol
_atom_site_fract_x
_atom_site_fract_y
_atom_site_fract_z
_atom_site_U_iso_or_equiv
_atom_site_adp_type
_atom_site_occupancy
_atom_site_symmetry_multiplicity
_atom_site_calc_flag
_atom_site_refinement_flags
_atom_site_disorder_assembly
_atom_site_disorder_group
Os1 Os 0.421010(8) 0.639657(6) 0.327041(5) 0.01210(4) Uani 1 1 d . . .
Cl1 Cl 0.49096(5) 0.63828(4) 0.46584(3) 0.01840(13) Uani 1 1 d . . .
P1 P 0.61900(5) 0.68068(4) 0.31587(4) 0.01369(13) Uani 1 1 d . . .
P2 P 0.22534(5) 0.60146(4) 0.34095(4) 0.01417(13) Uani 1 1 d . . .
C1 C 0.4139(2) 0.47885(16) 0.28705(14) 0.0162(5) Uani 1 1 d . . .
H1A H 0.4308 0.5046 0.3393 0.019 Uiso 1 1 d R . .
H1B H 0.4818 0.4610 0.2768 0.019 Uiso 1 1 d R . .
H1C H 0.3508 0.4264 0.2791 0.019 Uiso 1 1 d R . .
C2 C 0.3807(2) 0.54697(16) 0.23472(14) 0.0146(5) Uani 1 1 d . . .
C3 C 0.3421(2) 0.53755(17) 0.15880(15) 0.0186(5) Uani 1 1 d . . .
H3A H 0.3257 0.5900 0.1370 0.022 Uiso 1 1 calc R . .
C4 C 0.3204(2) 0.45447(18) 0.10186(15) 0.0223(6) Uani 1 1 d . . .
C5 C 0.2032(3) 0.3911(2) 0.1022(2) 0.0558(11) Uani 1 1 d . . .
H5A H 0.2061 0.3700 0.1530 0.084 Uiso 1 1 calc R . .
H5B H 0.1884 0.3394 0.0638 0.084 Uiso 1 1 calc R . .
H5C H 0.1400 0.4233 0.0900 0.084 Uiso 1 1 calc R . .
C6 C 0.3160(3) 0.4863(2) 0.02241(17) 0.0414(8) Uani 1 1 d . . .
H6A H 0.3031 0.4343 -0.0154 0.062 Uiso 1 1 calc R . .
H6B H 0.3904 0.5277 0.0223 0.062 Uiso 1 1 calc R . .
H6C H 0.2518 0.5172 0.0092 0.062 Uiso 1 1 calc R . .
C7 C 0.4170(3) 0.4030(2) 0.11929(17) 0.0361(8) Uani 1 1 d . . .
H7A H 0.4199 0.3809 0.1698 0.054 Uiso 1 1 calc R . .
H7B H 0.4924 0.4430 0.1192 0.054 Uiso 1 1 calc R . .
H7C H 0.4009 0.3519 0.0801 0.054 Uiso 1 1 calc R . .
C11 C 0.3737(2) 0.72503(16) 0.24214(14) 0.0160(5) Uani 1 1 d . . .
H11A H 0.4283 0.7423 0.2083 0.019 Uiso 1 1 calc R . .
H11B H 0.2899 0.7135 0.2158 0.019 Uiso 1 1 calc R . .
C12 C 0.4065(2) 0.76976(16) 0.31809(15) 0.0163(5) Uani 1 1 d . . .
C13 C 0.4184(2) 0.84802(17) 0.35746(16) 0.0214(6) Uani 1 1 d . . .
H13A H 0.4430 0.8499 0.4116 0.026 Uiso 1 1 calc R . .
C14 C 0.3977(3) 0.93524(18) 0.32686(16) 0.0267(6) Uani 1 1 d . . .
C15 C 0.3545(5) 0.9252(2) 0.2402(2) 0.0688(14) Uani 1 1 d . . .
H15A H 0.4137 0.9073 0.2162 0.103 Uiso 1 1 calc R . .
H15B H 0.3408 0.9827 0.2233 0.103 Uiso 1 1 calc R . .
H15C H 0.2812 0.8791 0.2252 0.103 Uiso 1 1 calc R . .
C16 C 0.3046(4) 0.9642(3) 0.3614(3) 0.0701(14) Uani 1 1 d . . .
H16A H 0.3302 0.9712 0.4175 0.105 Uiso 1 1 calc R . .
H16B H 0.2311 0.9184 0.3457 0.105 Uiso 1 1 calc R . .
H16C H 0.2923 1.0216 0.3436 0.105 Uiso 1 1 calc R . .
C17 C 0.5106(4) 1.0063(2) 0.3501(3) 0.0861(18) Uani 1 1 d . . .
H17A H 0.5394 1.0117 0.4058 0.129 Uiso 1 1 calc R . .
H17B H 0.4965 1.0642 0.3342 0.129 Uiso 1 1 calc R . .
H17C H 0.5693 0.9892 0.3251 0.129 Uiso 1 1 calc R . .
C21 C 0.6412(2) 0.73114(17) 0.22854(14) 0.0157(5) Uani 1 1 d . . .
C22 C 0.5989(2) 0.67941(17) 0.15782(15) 0.0185(5) Uani 1 1 d . . .
H22A H 0.5605 0.6179 0.1555 0.022 Uiso 1 1 calc R . .
C23 C 0.6125(2) 0.7171(2) 0.09119(16) 0.0250(6) Uani 1 1 d . . .
H23A H 0.5842 0.6810 0.0434 0.030 Uiso 1 1 calc R . .
C24 C 0.6668(3) 0.8064(2) 0.09316(17) 0.0298(7) Uani 1 1 d . . .
H24A H 0.6758 0.8318 0.0470 0.036 Uiso 1 1 calc R . .
C25 C 0.7079(3) 0.8589(2) 0.16273(17) 0.0325(7) Uani 1 1 d . . .
H25A H 0.7450 0.9206 0.1644 0.039 Uiso 1 1 calc R . .
C26 C 0.6953(2) 0.82191(18) 0.23022(16) 0.0229(6) Uani 1 1 d . . .
H26A H 0.7235 0.8584 0.2778 0.027 Uiso 1 1 calc R . .
C31 C 0.6929(2) 0.58696(16) 0.31701(14) 0.0143(5) Uani 1 1 d . . .
C32 C 0.7509(2) 0.56629(17) 0.26118(15) 0.0186(5) Uani 1 1 d . . .
H32A H 0.7511 0.6002 0.2183 0.022 Uiso 1 1 calc R . .
C33 C 0.8086(2) 0.49626(18) 0.26804(16) 0.0228(6) Uani 1 1 d . . .
H33A H 0.8488 0.4830 0.2301 0.027 Uiso 1 1 calc R . .
C34 C 0.8080(2) 0.44589(18) 0.32937(16) 0.0220(6) Uani 1 1 d . . .
H34A H 0.8467 0.3975 0.3332 0.026 Uiso 1 1 calc R . .
C35 C 0.7507(2) 0.46596(18) 0.38562(15) 0.0213(6) Uani 1 1 d . . .
H35A H 0.7512 0.4320 0.4284 0.026 Uiso 1 1 calc R . .
C36 C 0.6930(2) 0.53573(17) 0.37888(15) 0.0187(5) Uani 1 1 d . . .
H36A H 0.6530 0.5488 0.4170 0.022 Uiso 1 1 calc R . .
C41 C 0.7271(2) 0.76047(16) 0.38996(14) 0.0159(5) Uani 1 1 d . . .
C42 C 0.6937(2) 0.81498(18) 0.44129(16) 0.0232(6) Uani 1 1 d . . .
H42A H 0.6131 0.8096 0.4405 0.028 Uiso 1 1 calc R . .
C43 C 0.7788(3) 0.8778(2) 0.49421(17) 0.0323(7) Uani 1 1 d . . .
H43A H 0.7556 0.9144 0.5299 0.039 Uiso 1 1 calc R . .
C44 C 0.8956(3) 0.8875(2) 0.49535(16) 0.0309(7) Uani 1 1 d . . .
H44A H 0.9526 0.9313 0.5311 0.037 Uiso 1 1 calc R . .
C45 C 0.9302(2) 0.83351(19) 0.44447(16) 0.0263(6) Uani 1 1 d . . .
H45A H 1.0110 0.8398 0.4452 0.032 Uiso 1 1 calc R . .
C46 C 0.8464(2) 0.77019(18) 0.39242(16) 0.0231(6) Uani 1 1 d . . .
H46A H 0.8703 0.7327 0.3578 0.028 Uiso 1 1 calc R . .
C51 C 0.1158(2) 0.63226(17) 0.26479(14) 0.0170(5) Uani 1 1 d . . .
C52 C 0.0672(2) 0.70553(18) 0.27806(16) 0.0212(6) Uani 1 1 d . . .
H52A H 0.0883 0.7380 0.3275 0.025 Uiso 1 1 calc R . .
C53 C -0.0116(2) 0.7313(2) 0.21973(17) 0.0279(6) Uani 1 1 d . . .
H53A H -0.0438 0.7814 0.2293 0.033 Uiso 1 1 calc R . .
C54 C -0.0434(2) 0.6842(2) 0.14763(17) 0.0309(7) Uani 1 1 d . . .
H54A H -0.0991 0.7007 0.1081 0.037 Uiso 1 1 calc R . .
C55 C 0.0062(2) 0.6132(2) 0.13337(16) 0.0270(6) Uani 1 1 d . . .
H55A H -0.0148 0.5812 0.0837 0.032 Uiso 1 1 calc R . .
C56 C 0.0866(2) 0.58820(19) 0.19105(15) 0.0224(6) Uani 1 1 d . . .
H56A H 0.1222 0.5405 0.1801 0.027 Uiso 1 1 calc R . .
C61 C 0.1753(2) 0.48009(17) 0.34651(14) 0.0158(5) Uani 1 1 d . . .
C62 C 0.0854(2) 0.42185(17) 0.29394(15) 0.0199(6) Uani 1 1 d . . .
H62A H 0.0408 0.4448 0.2524 0.024 Uiso 1 1 calc R . .
C63 C 0.0598(2) 0.33052(18) 0.30140(16) 0.0232(6) Uani 1 1 d . . .
H63A H -0.0016 0.2913 0.2646 0.028 Uiso 1 1 calc R . .
C64 C 0.1225(2) 0.29621(18) 0.36178(16) 0.0218(6) Uani 1 1 d . . .
H64A H 0.1049 0.2334 0.3664 0.026 Uiso 1 1 calc R . .
C65 C 0.2114(2) 0.35333(18) 0.41573(15) 0.0207(6) Uani 1 1 d . . .
H65A H 0.2540 0.3301 0.4580 0.025 Uiso 1 1 calc R . .
C66 C 0.2381(2) 0.44510(17) 0.40779(14) 0.0185(5) Uani 1 1 d . . .
H66A H 0.2996 0.4842 0.4445 0.022 Uiso 1 1 calc R . .
C71 C 0.1876(2) 0.64743(17) 0.42651(14) 0.0160(5) Uani 1 1 d . . .
C72 C 0.0800(2) 0.60936(18) 0.44304(15) 0.0192(5) Uani 1 1 d . . .
H72A H 0.0298 0.5579 0.4121 0.023 Uiso 1 1 calc R . .
C73 C 0.0466(2) 0.64681(18) 0.50472(15) 0.0220(6) Uani 1 1 d . . .
H73A H -0.0264 0.6207 0.5160 0.026 Uiso 1 1 calc R . .
C74 C 0.1191(2) 0.72174(18) 0.54966(15) 0.0221(6) Uani 1 1 d . . .
H74A H 0.0956 0.7474 0.5915 0.026 Uiso 1 1 calc R . .
C75 C 0.2260(2) 0.75957(18) 0.53396(15) 0.0203(6) Uani 1 1 d . . .
H75A H 0.2760 0.8108 0.5654 0.024 Uiso 1 1 calc R . .
C76 C 0.2604(2) 0.72266(17) 0.47219(15) 0.0188(5) Uani 1 1 d . . .
H76A H 0.3337 0.7489 0.4613 0.023 Uiso 1 1 calc R . .
C1S C 0.8432(3) 0.1195(2) 0.2092(2) 0.0514(10) Uani 1 1 d . . .
H1SA H 0.8024 0.1561 0.1776 0.062 Uiso 1 1 calc R . .
C2S C 0.9373(4) 0.0933(2) 0.1894(2) 0.0529(10) Uani 1 1 d . . .
H2SA H 0.9617 0.1122 0.1447 0.063 Uiso 1 1 calc R . .
C3S C 0.9960(3) 0.0397(3) 0.2348(2) 0.0484(9) Uani 1 1 d . . .
H3SA H 1.0608 0.0214 0.2214 0.058 Uiso 1 1 calc R . .
C4S C 0.9601(3) 0.0127(2) 0.3001(2) 0.0427(8) Uani 1 1 d . . .
H4SA H 1.0003 -0.0242 0.3315 0.051 Uiso 1 1 calc R . .
C5S C 0.8665(3) 0.0393(2) 0.31947(19) 0.0424(8) Uani 1 1 d . . .
H5SA H 0.8423 0.0205 0.3643 0.051 Uiso 1 1 calc R . .
C6S C 0.8076(3) 0.0929(2) 0.2747(2) 0.0439(9) Uani 1 1 d . . .
H6SA H 0.7433 0.1115 0.2885 0.053 Uiso 1 1 calc R . .
C11S C 0.4980(5) 0.2020(3) 0.2058(3) 0.0677(14) Uani 1 1 d . . .
H11C H 0.5369 0.1885 0.1672 0.081 Uiso 1 1 calc R . .
C12S C 0.5584(3) 0.2463(2) 0.2728(3) 0.0506(10) Uani 1 1 d . . .
H12A H 0.6411 0.2658 0.2810 0.061 Uiso 1 1 calc R . .
C13S C 0.5074(4) 0.2642(2) 0.3281(2) 0.0489(9) Uani 1 1 d . . .
H13B H 0.5542 0.2954 0.3753 0.059 Uiso 1 1 calc R . .
C14S C 0.3941(4) 0.2400(2) 0.3198(3) 0.0565(11) Uani 1 1 d . . .
H14A H 0.3611 0.2538 0.3614 0.068 Uiso 1 1 calc R . .
C15S C 0.3236(4) 0.1973(3) 0.2559(4) 0.0799(17) Uani 1 1 d . . .
H15D H 0.2413 0.1814 0.2516 0.096 Uiso 1 1 calc R . .
C16S C 0.3720(7) 0.1749(3) 0.1930(3) 0.107(3) Uani 1 1 d . . .
H16D H 0.3243 0.1442 0.1459 0.128 Uiso 1 1 calc R . .
C21S C 0.2513(4) 0.6853(2) 0.8985(2) 0.0529(10) Uani 1 1 d . . .
H21A H 0.2646 0.6644 0.8510 0.064 Uiso 1 1 calc R . .
C22S C 0.3435(3) 0.7237(2) 0.9572(2) 0.0438(9) Uani 1 1 d . . .
H22B H 0.4212 0.7296 0.9506 0.053 Uiso 1 1 calc R . .
C23S C 0.3253(3) 0.7541(2) 1.02577(19) 0.0401(8) Uani 1 1 d . . .
H23B H 0.3904 0.7807 1.0666 0.048 Uiso 1 1 calc R . .
C24S C 0.2133(3) 0.7463(2) 1.03591(19) 0.0372(8) Uani 1 1 d . . .
H24B H 0.2008 0.7670 1.0837 0.045 Uiso 1 1 calc R . .
C25S C 0.1196(3) 0.7084(3) 0.9765(2) 0.0533(10) Uani 1 1 d . . .
H25B H 0.0418 0.7040 0.9825 0.064 Uiso 1 1 calc R . .
C26S C 0.1389(4) 0.6766(3) 0.9077(2) 0.0625(12) Uani 1 1 d . . .
H26B H 0.0744 0.6488 0.8670 0.075 Uiso 1 1 calc R . .
C31S C 0.8894(4) 0.9505(4) -0.0157(3) 0.0858(17) Uani 1 1 d . . .
H31A H 0.8112 0.9156 -0.0265 0.103 Uiso 1 1 calc R . .
C32S C 0.9763(5) 0.9225(3) 0.0319(3) 0.0765(14) Uani 1 1 d . . .
H32B H 0.9592 0.8675 0.0540 0.092 Uiso 1 1 calc R . .
C33S C 1.0854(4) 0.9723(4) 0.0475(3) 0.0812(16) Uani 1 1 d . . .
H33B H 1.1459 0.9531 0.0813 0.097 Uiso 1 1 calc R . .
C41S C 0.6187(3) 1.0248(2) 0.02945(19) 0.0426(8) Uani 1 1 d . . .
H41A H 0.7011 1.0416 0.0496 0.051 Uiso 1 1 calc R . .
C42S C 0.5746(3) 1.0111(2) -0.04881(19) 0.0414(8) Uani 1 1 d . . .
H42B H 0.6265 1.0192 -0.0825 0.050 Uiso 1 1 calc R . .
H43B H 0.5759 1.0243 0.1327 0.050 Uiso 1 1 d R . .
C43A C 0.5441(3) 1.0142(2) 0.07801(18) 0.0381(8) Uani 1 1 d . . .

loop_
_atom_site_aniso_label
_atom_site_aniso_U_11
_atom_site_aniso_U_22
_atom_site_aniso_U_33
_atom_site_aniso_U_23
_atom_site_aniso_U_13
_atom_site_aniso_U_12
Os1 0.01262(5) 0.01182(5) 0.01252(5) 0.00125(3) 0.00402(4) 0.00306(4)
Cl1 0.0179(3) 0.0234(3) 0.0139(3) 0.0015(2) 0.0030(2) 0.0053(3)
P1 0.0135(3) 0.0133(3) 0.0143(3) 0.0009(2) 0.0041(2) 0.0025(2)
P2 0.0141(3) 0.0152(3) 0.0140(3) 0.0018(3) 0.0046(2) 0.0037(3)
C1 0.0185(13) 0.0146(13) 0.0156(13) -0.0013(10) 0.0058(10) 0.0029(10)
C2 0.0113(12) 0.0124(12) 0.0202(13) 0.0014(10) 0.0050(10) 0.0015(10)
C3 0.0182(13) 0.0176(13) 0.0210(14) 0.0026(11) 0.0056(11) 0.0051(11)
C4 0.0267(14) 0.0216(14) 0.0173(14) -0.0032(11) 0.0038(11) 0.0049(12)
C5 0.046(2) 0.042(2) 0.069(3) -0.0326(19) 0.027(2) -0.0163(17)
C6 0.070(2) 0.0356(19) 0.0196(16) -0.0039(14) 0.0001(15) 0.0256(17)
C7 0.056(2) 0.0316(17) 0.0236(16) -0.0060(13) 0.0034(15) 0.0238(16)
C11 0.0182(13) 0.0164(13) 0.0149(13) 0.0061(10) 0.0042(10) 0.0058(10)
C12 0.0166(12) 0.0149(13) 0.0216(14) 0.0061(10) 0.0097(11) 0.0062(10)
C13 0.0272(14) 0.0196(14) 0.0204(14) 0.0044(11) 0.0099(11) 0.0067(11)
C14 0.0410(17) 0.0166(14) 0.0270(16) 0.0042(12) 0.0139(13) 0.0099(13)
C15 0.154(5) 0.033(2) 0.031(2) 0.0130(16) 0.018(2) 0.048(3)
C16 0.106(4) 0.058(3) 0.090(3) 0.043(2) 0.066(3) 0.062(3)
C17 0.062(3) 0.022(2) 0.152(5) 0.034(3) -0.016(3) -0.0063(19)
C21 0.0138(12) 0.0172(13) 0.0186(13) 0.0040(10) 0.0065(10) 0.0057(10)
C22 0.0177(13) 0.0179(13) 0.0207(14) 0.0005(11) 0.0063(11) 0.0043(11)
C23 0.0259(15) 0.0320(16) 0.0198(14) 0.0034(12) 0.0069(12) 0.0107(12)
C24 0.0322(16) 0.0363(18) 0.0236(16) 0.0140(13) 0.0103(13) 0.0068(14)
C25 0.0344(17) 0.0269(16) 0.0329(17) 0.0133(13) 0.0052(14) 0.0000(13)
C26 0.0236(14) 0.0194(14) 0.0229(15) 0.0023(11) 0.0024(11) 0.0016(11)
C31 0.0095(11) 0.0145(12) 0.0177(13) -0.0008(10) 0.0020(10) 0.0019(10)
C32 0.0163(13) 0.0204(14) 0.0198(14) 0.0039(11) 0.0068(11) 0.0027(11)
C33 0.0212(14) 0.0226(14) 0.0270(15) -0.0012(12) 0.0104(12) 0.0058(11)
C34 0.0176(13) 0.0185(14) 0.0311(16) 0.0008(11) 0.0054(11) 0.0074(11)
C35 0.0206(13) 0.0212(14) 0.0212(14) 0.0046(11) 0.0025(11) 0.0048(11)
C36 0.0162(13) 0.0215(14) 0.0187(13) 0.0008(11) 0.0048(10) 0.0043(11)
C41 0.0171(12) 0.0133(12) 0.0148(13) 0.0017(10) 0.0013(10) 0.0004(10)
C42 0.0224(14) 0.0220(14) 0.0242(15) -0.0019(11) 0.0042(11) 0.0049(11)
C43 0.0430(18) 0.0237(16) 0.0270(16) -0.0072(13) 0.0071(14) 0.0038(14)
C44 0.0322(17) 0.0243(15) 0.0233(16) 0.0001(12) -0.0096(13) -0.0050(13)
C45 0.0209(14) 0.0251(15) 0.0266(16) 0.0056(12) -0.0037(12) -0.0004(12)
C46 0.0215(14) 0.0228(14) 0.0245(15) 0.0032(11) 0.0033(11) 0.0058(11)
C51 0.0105(12) 0.0209(14) 0.0190(13) 0.0046(11) 0.0035(10) 0.0014(10)
C52 0.0192(13) 0.0234(14) 0.0236(15) 0.0066(11) 0.0085(11) 0.0059(11)
C53 0.0247(15) 0.0313(16) 0.0335(17) 0.0148(13) 0.0112(13) 0.0117(13)
C54 0.0204(14) 0.0444(19) 0.0304(17) 0.0197(14) 0.0043(12) 0.0102(13)
C55 0.0213(14) 0.0366(17) 0.0193(15) 0.0053(12) 0.0026(11) -0.0005(12)
C56 0.0195(13) 0.0279(15) 0.0209(14) 0.0047(11) 0.0078(11) 0.0042(12)
C61 0.0144(12) 0.0170(13) 0.0180(13) 0.0019(10) 0.0081(10) 0.0033(10)
C62 0.0167(13) 0.0206(14) 0.0221(14) 0.0010(11) 0.0028(11) 0.0056(11)
C63 0.0186(13) 0.0227(14) 0.0254(15) -0.0036(12) 0.0048(11) -0.0001(11)
C64 0.0241(14) 0.0165(13) 0.0288(15) 0.0030(11) 0.0143(12) 0.0050(11)
C65 0.0244(14) 0.0216(14) 0.0211(14) 0.0074(11) 0.0118(11) 0.0083(11)
C66 0.0168(13) 0.0214(14) 0.0162(13) -0.0005(10) 0.0059(10) 0.0001(11)
C71 0.0177(12) 0.0192(13) 0.0150(13) 0.0048(10) 0.0067(10) 0.0085(10)
C72 0.0183(13) 0.0189(13) 0.0211(14) 0.0032(11) 0.0047(11) 0.0051(11)
C73 0.0193(13) 0.0260(15) 0.0247(15) 0.0061(12) 0.0110(11) 0.0068(11)
C74 0.0294(15) 0.0258(15) 0.0186(14) 0.0045(11) 0.0122(12) 0.0158(12)
C75 0.0230(14) 0.0192(14) 0.0197(14) 0.0004(11) 0.0066(11) 0.0060(11)
C76 0.0178(13) 0.0182(13) 0.0216(14) 0.0044(11) 0.0074(11) 0.0035(11)
C1S 0.055(2) 0.0260(18) 0.054(2) 0.0037(16) -0.0133(19) -0.0076(17)
C2S 0.060(3) 0.041(2) 0.040(2) 0.0030(17) 0.0060(19) -0.0221(19)
C3S 0.045(2) 0.045(2) 0.045(2) -0.0091(18) 0.0077(17) -0.0059(17)
C4S 0.041(2) 0.038(2) 0.039(2) -0.0007(16) -0.0060(16) 0.0023(16)
C5S 0.046(2) 0.039(2) 0.0292(18) -0.0049(15) -0.0001(15) -0.0075(16)
C6S 0.045(2) 0.0297(18) 0.045(2) -0.0108(16) -0.0024(17) -0.0016(15)
C11S 0.141(5) 0.032(2) 0.051(3) 0.0200(19) 0.050(3) 0.034(3)
C12S 0.050(2) 0.0293(19) 0.077(3) 0.0173(19) 0.021(2) 0.0097(17)
C13S 0.063(3) 0.0284(19) 0.056(2) 0.0065(17) 0.011(2) 0.0144(18)
C14S 0.061(3) 0.032(2) 0.093(3) 0.018(2) 0.035(3) 0.0237(19)
C15S 0.032(2) 0.040(3) 0.154(6) 0.036(3) -0.008(3) 0.0021(19)
C16S 0.179(7) 0.016(2) 0.070(3) 0.001(2) -0.072(4) 0.003(3)
C21S 0.096(3) 0.033(2) 0.031(2) 0.0064(15) 0.023(2) 0.007(2)
C22S 0.057(2) 0.049(2) 0.037(2) 0.0177(17) 0.0179(17) 0.0275(18)
C23S 0.0398(19) 0.045(2) 0.0344(19) 0.0101(15) 0.0021(15) 0.0126(16)
C24S 0.0389(18) 0.042(2) 0.0295(17) 0.0040(14) 0.0052(14) 0.0095(15)
C25S 0.041(2) 0.073(3) 0.035(2) 0.0129(19) 0.0028(16) -0.0079(19)
C26S 0.075(3) 0.059(3) 0.027(2) 0.0033(18) -0.0043(19) -0.028(2)
C31S 0.058(3) 0.117(5) 0.057(3) 0.014(3) 0.008(2) -0.032(3)
C32S 0.113(4) 0.050(3) 0.078(4) 0.023(2) 0.046(3) 0.014(3)
C33S 0.053(3) 0.144(5) 0.063(3) 0.038(3) 0.016(2) 0.047(3)
C41S 0.0399(19) 0.049(2) 0.036(2) 0.0081(16) 0.0034(15) 0.0085(16)
C42S 0.045(2) 0.050(2) 0.0328(19) 0.0114(16) 0.0128(16) 0.0129(17)
C43A 0.049(2) 0.042(2) 0.0239(16) 0.0027(14) 0.0033(15) 0.0165(16)

loop_
_geom_bond_atom_site_label_1
_geom_bond_atom_site_label_2
_geom_bond_distance
_geom_bond_site_symmetry_2
_geom_bond_publ_flag
Os1 C2 2.026(2) . ?
Os1 C12 2.044(2) . ?
Os1 C11 2.122(2) . ?
Os1 P2 2.3646(6) . ?
Os1 P1 2.3780(6) . ?
Os1 Cl1 2.4570(6) . ?
Os1 C1 2.501(2) . ?
P1 C21 1.828(3) . ?
P1 C31 1.834(2) . ?
P1 C41 1.835(3) . ?
P2 C71 1.835(2) . ?
P2 C51 1.839(3) . ?
P2 C61 1.841(3) . ?
C1 C2 1.498(3) . ?
C2 C3 1.332(4) . ?
C3 C4 1.527(3) . ?
C4 C7 1.521(4) . ?
C4 C6 1.525(4) . ?
C4 C5 1.531(4) . ?
C11 C12 1.428(3) . ?
C12 C13 1.321(3) . ?
C13 C14 1.516(4) . ?
C14 C17 1.510(5) . ?
C14 C16 1.516(4) . ?
C14 C15 1.520(4) . ?
C21 C22 1.394(3) . ?
C21 C26 1.398(4) . ?
C22 C23 1.380(4) . ?
C23 C24 1.379(4) . ?
C24 C25 1.382(4) . ?
C25 C26 1.388(4) . ?
C31 C36 1.393(3) . ?
C31 C32 1.393(3) . ?
C32 C33 1.388(4) . ?
C33 C34 1.377(4) . ?
C34 C35 1.390(4) . ?
C35 C36 1.385(4) . ?
C41 C42 1.384(4) . ?
C41 C46 1.397(4) . ?
C42 C43 1.394(4) . ?
C43 C44 1.371(4) . ?
C44 C45 1.382(4) . ?
C45 C46 1.384(4) . ?
C51 C56 1.391(4) . ?
C51 C52 1.398(4) . ?
C52 C53 1.387(4) . ?
C53 C54 1.383(4) . ?
C54 C55 1.379(4) . ?
C55 C56 1.386(4) . ?
C61 C62 1.386(4) . ?
C61 C66 1.394(4) . ?
C62 C63 1.385(4) . ?
C63 C64 1.377(4) . ?
C64 C65 1.384(4) . ?
C65 C66 1.393(4) . ?
C71 C76 1.389(4) . ?
C71 C72 1.398(3) . ?
C72 C73 1.389(4) . ?
C73 C74 1.379(4) . ?
C74 C75 1.383(4) . ?
C75 C76 1.394(4) . ?
C1S C2S 1.379(5) . ?
C1S C6S 1.386(5) . ?
C2S C3S 1.379(5) . ?
C3S C4S 1.385(5) . ?
C4S C5S 1.373(5) . ?
C5S C6S 1.375(5) . ?
C11S C12S 1.328(6) . ?
C11S C16S 1.444(8) . ?
C12S C13S 1.317(5) . ?
C13S C14S 1.304(5) . ?
C14S C15S 1.316(7) . ?
C15S C16S 1.430(8) . ?
C21S C22S 1.358(5) . ?
C21S C26S 1.371(6) . ?
C22S C23S 1.368(5) . ?
C23S C24S 1.374(4) . ?
C24S C25S 1.374(5) . ?
C25S C26S 1.384(5) . ?
C31S C33S 1.343(7) 2_775 ?
C31S C32S 1.359(7) . ?
C32S C33S 1.331(7) . ?
C33S C31S 1.343(7) 2_775 ?
C41S C43A 1.368(5) . ?
C41S C42S 1.380(5) . ?
C42S C43A 1.370(5) 2_675 ?
C43A C42S 1.370(5) 2_675 ?
